data_7014695
loop_
_publ_author_name
'Okubo, Takashi'
'Tanaka, Naoya'
'Kim, Kyung Ho'
'Anma, Haruho'
'Seki, Shu'
'Saeki, Akinori'
'Maekawa, Masahiko'
'Kuroda-Sowa, Takayoshi'

_publ_section_title
;
 Crystal structure and carrier transport properties of a new 3D
 mixed-valence Cu(i)-Cu(ii) coordination polymer including pyrrolidine
 dithiocarbamate ligand.
;
_journal_issue 10
_journal_name_full 'Dalton transactions (Cambridge, England : 2003)'
_journal_page_first 2218
_journal_page_last 2224
_journal_paper_doi 10.1039/c0dt01065k
_journal_volume 40
_journal_year 2011
_chemical_formula_moiety 'C21 H33 Br4 Cl3 Cu6 N4 S8 '
_chemical_formula_sum 'C21 H33 Br4 Cl3 Cu6 N4 S8'
_chemical_formula_weight 1405.25
_space_group_IT_number 88
_symmetry_cell_setting tetragonal
_symmetry_Int_Tables_number 88
_symmetry_space_group_name_Hall '-I 4ad'
_symmetry_space_group_name_H-M 'I 41/a :2'
_cell_angle_alpha 90.0000
_cell_angle_beta 90.0000
_cell_angle_gamma 90.0000
_cell_formula_units_Z 4
_cell_length_a 15.6452(5)
_cell_length_b 15.6452(5)
_cell_length_c 15.9953(6)
_cell_measurement_reflns_used 15812
_cell_measurement_temperature 100.1
_cell_measurement_theta_max 27.4
_cell_measurement_theta_min 3.1
_cell_volume 3915.2(2)
_computing_cell_refinement PROCESS-AUTO
_computing_data_collection PROCESS-AUTO
_computing_data_reduction CrystalStructure
_computing_publication_material 'CrystalStructure 3.8'
_computing_structure_refinement SHELXL
_computing_structure_solution SHELXS97
_diffrn_ambient_temperature 100.1
_diffrn_detector_area_resol_mean 10.00
_diffrn_measured_fraction_theta_full 0.999
_diffrn_measured_fraction_theta_max 0.999
_diffrn_measurement_device_type 'Rigaku RAXIS-RAPID'
_diffrn_measurement_method \w
_diffrn_radiation_type 'Mo K\a'
_diffrn_radiation_wavelength 0.71075
_diffrn_reflns_av_R_equivalents 0.030
_diffrn_reflns_limit_h_max 18
_diffrn_reflns_limit_h_min -20
_diffrn_reflns_limit_k_max 20
_diffrn_reflns_limit_k_min -20
_diffrn_reflns_limit_l_max 20
_diffrn_reflns_limit_l_min -20
_diffrn_reflns_number 18654
_diffrn_reflns_theta_full 27.40
_diffrn_reflns_theta_max 27.40
_exptl_absorpt_coefficient_mu 7.952
_exptl_absorpt_correction_T_max 0.452
_exptl_absorpt_correction_T_min 0.435
_exptl_absorpt_correction_type numerical
_exptl_absorpt_process_details
;
Higashi, T. (1999). Program for Absorption Correction.
Rigaku Corporation, Tokyo, Japan.
;
_exptl_crystal_colour black
_exptl_crystal_density_diffrn 2.384
_exptl_crystal_density_method 'not measured'
_exptl_crystal_description block
_exptl_crystal_F_000 2720.00
_exptl_crystal_size_max 0.20
_exptl_crystal_size_mid 0.20
_exptl_crystal_size_min 0.10
_refine_diff_density_max 2.78
_refine_diff_density_min -2.04
_refine_ls_extinction_method none
_refine_ls_goodness_of_fit_ref 1.045
_refine_ls_hydrogen_treatment refall
_refine_ls_number_parameters 109
_refine_ls_number_reflns 2236
_refine_ls_R_factor_gt 0.0365
_refine_ls_shift/su_max 0.0020
_refine_ls_structure_factor_coef Fsqd
_refine_ls_weighting_details 'w = 1/[\s^2^(Fo^2^)+(0.0350P)^2^+55.5849P] where P=(Fo^2^+2Fc^2^)/3'
_refine_ls_weighting_scheme calc
_refine_ls_wR_factor_ref 0.0872
_reflns_number_gt 2112
_reflns_number_total 2236
_reflns_threshold_expression F^2^>2.0\s(F^2^)
_cod_data_source_file C0DT01065K.TXT
_cod_data_source_block '_0803CuBrTm3D'
_cod_original_sg_symbol_H-M 'I 41/a'
_cod_original_formula_sum 'C21 H33 Br4 Cl3 Cu6 N4 S8 '
_cod_database_code 7014695

loop_
_symmetry_equiv_pos_site_id
_symmetry_equiv_pos_as_xyz
1 +X,+Y,+Z
2 3/4-Y,1/4+X,1/4+Z
3 1/2-X,-Y,1/2+Z
4 3/4+Y,3/4-X,3/4+Z
5 -X,-Y,-Z
6 3/4+Y,1/4-X,1/4-Z
7 1/2+X,+Y,1/2-Z
8 3/4-Y,3/4+X,3/4-Z
9 1/2+X,1/2+Y,1/2+Z
10 1/4-Y,3/4+X,3/4+Z
11 -X,1/2-Y,+Z
12 1/4+Y,1/4-X,1/4+Z
13 1/2-X,1/2-Y,1/2-Z
14 1/4+Y,3/4-X,3/4-Z
15 +X,1/2+Y,-Z
16 1/4-Y,1/4+X,1/4-Z

loop_
_atom_site_label
_atom_site_type_symbol
_atom_site_fract_x
_atom_site_fract_y
_atom_site_fract_z
_atom_site_U_iso_or_equiv
_atom_site_adp_type
_atom_site_occupancy
_atom_site_symmetry_multiplicity
_atom_site_calc_flag
_atom_site_refinement_flags
_atom_site_disorder_assembly
_atom_site_disorder_group
Br1 Br 0.22059(2) 0.52393(3) 0.00067(3) 0.01830(12) Uani 1.00 1 d . . .
Cu1 Cu 0.5000 0.5000 0.0000 0.01496(15) Uani 1.00 2 d S . .
Cu2 Cu 0.30162(3) 0.53620(3) 0.13061(3) 0.01727(14) Uani 1.00 1 d . . .
Cl1 Cl 0.9235(2) 0.32420(19) 0.08138(19) 0.0955(12) Uani 0.75 1 d P . .
S1 S 0.57147(6) 0.58857(6) 0.09172(6) 0.0169(2) Uani 1.00 1 d . . .
S2 S 0.43655(6) 0.46530(6) 0.12531(6) 0.0156(2) Uani 1.00 1 d . . .
N1 N 0.5064(2) 0.5628(2) 0.2450(2) 0.0164(6) Uani 1.00 1 d . . .
C1 C 0.5059(2) 0.5416(2) 0.1667(2) 0.0148(7) Uani 1.00 1 d . . .
C2 C 0.5603(2) 0.6318(2) 0.2811(2) 0.0202(8) Uani 1.00 1 d . . .
C3 C 0.5296(3) 0.6373(3) 0.3714(3) 0.0284(10) Uani 1.00 1 d . . .
C4 C 0.4982(3) 0.5471(3) 0.3906(2) 0.0285(10) Uani 1.00 1 d . . .
C5 C 0.4536(2) 0.5210(3) 0.3101(2) 0.0219(8) Uani 1.00 1 d . . .
C6 C 1.0000 0.2500 0.1250 0.133(9) Uani 1.00 4 d S . .
H1 H 0.5512 0.6866 0.2514 0.024 Uiso 1.00 1 c R . .
H2 H 0.6217 0.6167 0.2784 0.024 Uiso 1.00 1 c R . .
H3 H 0.5769 0.6538 0.4093 0.034 Uiso 1.00 1 c R . .
H4 H 0.4827 0.6794 0.3771 0.034 Uiso 1.00 1 c R . .
H5 H 0.4579 0.5471 0.4383 0.034 Uiso 1.00 1 c R . .
H6 H 0.5465 0.5084 0.4033 0.034 Uiso 1.00 1 c R . .
H7 H 0.4536 0.4581 0.3032 0.026 Uiso 1.00 1 c R . .
H8 H 0.3940 0.5421 0.3087 0.026 Uiso 1.00 1 c R . .

loop_
_atom_site_aniso_label
_atom_site_aniso_U_11
_atom_site_aniso_U_22
_atom_site_aniso_U_33
_atom_site_aniso_U_12
_atom_site_aniso_U_13
_atom_site_aniso_U_23
Br1 0.0151(2) 0.0205(2) 0.0193(2) 0.00190(14) -0.00176(14) -0.00510(15)
Cu1 0.0124(3) 0.0158(3) 0.0167(3) 0.0007(2) 0.0008(2) 0.0009(2)
Cu2 0.0173(2) 0.0166(2) 0.0179(2) -0.00086(18) -0.00034(19) -0.00068(19)
Cl1 0.174(3) 0.0541(15) 0.0581(16) -0.0517(19) -0.0107(19) 0.0012(12)
S1 0.0130(4) 0.0191(4) 0.0186(4) -0.0019(3) -0.0003(3) 0.0031(3)
S2 0.0141(4) 0.0144(4) 0.0182(4) -0.0010(3) 0.0017(3) -0.0012(3)
N1 0.0131(15) 0.0160(16) 0.0202(17) 0.0009(12) -0.0001(12) 0.0006(13)
C1 0.0107(16) 0.0134(17) 0.0204(19) 0.0012(13) -0.0009(14) 0.0010(14)
C2 0.0171(19) 0.0165(18) 0.027(2) -0.0016(14) -0.0011(16) -0.0034(16)
C3 0.024(2) 0.034(2) 0.028(2) -0.0063(18) 0.0026(18) -0.011(2)
C4 0.027(2) 0.040(2) 0.019(2) -0.009(2) 0.0014(17) -0.0039(19)
C5 0.0186(19) 0.028(2) 0.019(2) -0.0061(16) 0.0020(16) -0.0001(17)
C6 0.083(9) 0.083(9) 0.23(3) 0.0000 0.0000 0.0000

loop_
_atom_type_symbol
_atom_type_description
_atom_type_scat_dispersion_real
_atom_type_scat_dispersion_imag
_atom_type_scat_source
C C 0.003 0.002
;
International Tables for Crystallography
(1992, Vol. C, Tables 4.2.6.8 and 6.1.1.4)
;
H H 0.000 0.000
;
International Tables for Crystallography
(1992, Vol. C, Table 6.1.1.4)
;
N N 0.006 0.003
;
International Tables for Crystallography
(1992, Vol. C, Tables 4.2.6.8 and 6.1.1.4)
;
S S 0.125 0.123
;
International Tables for Crystallography
(1992, Vol. C, Tables 4.2.6.8 and 6.1.1.4)
;
Cu Cu 0.320 1.265
;
International Tables for Crystallography
(1992, Vol. C, Tables 4.2.6.8 and 6.1.1.4)
;
Br Br -0.290 2.459
;
International Tables for Crystallography
(1992, Vol. C, Tables 4.2.6.8 and 6.1.1.4)
;
Cl Cl 0.148 0.159
;
International Tables for Crystallography
(1992, Vol. C, Tables 4.2.6.8 and 6.1.1.4)
;

loop_
_geom_angle_atom_site_label_1
_geom_angle_atom_site_label_2
_geom_angle_atom_site_label_3
_geom_angle
_geom_angle_publ_flag
_geom_angle_site_symmetry_1
_geom_angle_site_symmetry_2
_geom_angle_site_symmetry_3
Cu2 Br1 Cu2 118.82(2) yes . . 4_454
S1 Cu1 S1 180.00(4) yes . . 5_665
S1 Cu1 S2 78.28(3) yes . . .
S1 Cu1 S2 101.72(3) yes . . 5_665
S1 Cu1 S2 101.72(3) yes 5_665 . .
S1 Cu1 S2 78.28(3) yes 5_665 . 5_665
S2 Cu1 S2 180.00(4) yes . . 5_665
Br1 Cu2 Br1 112.30(2) yes . . 2_555
Br1 Cu2 S1 111.32(3) yes . . 6_465
Br1 Cu2 S2 113.11(3) yes . . .
Br1 Cu2 S1 111.41(3) yes 2_555 . 6_465
Br1 Cu2 S2 104.89(3) yes 2_555 . .
S1 Cu2 S2 103.31(3) yes 6_465 . .
Cu1 S1 Cu2 115.63(4) yes . . 16_655
Cu1 S1 C1 84.20(13) yes . . .
Cu2 S1 C1 109.03(13) yes 16_655 . .
Cu1 S2 Cu2 107.63(3) yes . . .
Cu1 S2 C1 84.30(13) yes . . .
Cu2 S2 C1 102.62(13) yes . . .
C1 N1 C2 124.5(3) yes . . .
C1 N1 C5 124.2(3) yes . . .
C2 N1 C5 111.3(3) yes . . .
S1 C1 S2 113.2(2) yes . . .
S1 C1 N1 123.6(2) yes . . .
S2 C1 N1 123.1(3) yes . . .
N1 C2 C3 103.4(3) yes . . .
C2 C3 C4 103.8(3) yes . . .
C3 C4 C5 103.1(3) yes . . .
N1 C5 C4 102.7(3) yes . . .
Cl1 C6 Cl1 98.57(15) yes . . 6_565
Cl1 C6 Cl1 134.58(14) yes . . 11_755
Cl1 C6 Cl1 98.57(17) yes . . 16_645
Cl1 C6 Cl1 98.57(17) yes 6_565 . 11_755
Cl1 C6 Cl1 134.58(14) yes 6_565 . 16_645
Cl1 C6 Cl1 98.57(15) yes 11_755 . 16_645
N1 C2 H1 111.1 no . . .
N1 C2 H2 111.1 no . . .
C3 C2 H1 111.1 no . . .
C3 C2 H2 111.1 no . . .
H1 C2 H2 109.1 no . . .
C2 C3 H3 111.0 no . . .
C2 C3 H4 111.0 no . . .
C4 C3 H3 111.0 no . . .
C4 C3 H4 111.0 no . . .
H3 C3 H4 109.0 no . . .
C3 C4 H5 111.1 no . . .
C3 C4 H6 111.1 no . . .
C5 C4 H5 111.1 no . . .
C5 C4 H6 111.1 no . . .
H5 C4 H6 109.1 no . . .
N1 C5 H7 111.2 no . . .
N1 C5 H8 111.2 no . . .
C4 C5 H7 111.2 no . . .
C4 C5 H8 111.2 no . . .
H7 C5 H8 109.1 no . . .

loop_
_geom_bond_atom_site_label_1
_geom_bond_atom_site_label_2
_geom_bond_distance
_geom_bond_publ_flag
_geom_bond_site_symmetry_1
_geom_bond_site_symmetry_2
Br1 Cu2 2.4421(6) yes . .
Br1 Cu2 2.4776(6) yes . 4_454
Cu1 S1 2.3071(9) yes . .
Cu1 S1 2.3071(9) yes . 5_665
Cu1 S2 2.3017(9) yes . .
Cu1 S2 2.3017(9) yes . 5_665
Cu2 S1 2.3428(10) yes . 6_465
Cu2 S2 2.3862(10) yes . .
Cl1 C6 1.807(3) yes . .
S1 C1 1.741(4) yes . .
S2 C1 1.744(3) yes . .
N1 C1 1.295(5) yes . .
N1 C2 1.486(5) yes . .
N1 C5 1.482(5) yes . .
C2 C3 1.525(6) yes . .
C3 C4 1.526(7) yes . .
C4 C5 1.520(6) yes . .
C2 H1 0.990 no . .
C2 H2 0.990 no . .
C3 H3 0.990 no . .
C3 H4 0.990 no . .
C4 H5 0.990 no . .
C4 H6 0.990 no . .
C5 H7 0.990 no . .
C5 H8 0.990 no . .

loop_
_geom_contact_atom_site_label_1
_geom_contact_atom_site_label_2
_geom_contact_distance
_geom_contact_publ_flag
_geom_contact_site_symmetry_1
_geom_contact_site_symmetry_2
Br1 Cl1 3.529(3) ? . 5_665
Cu1 C2 3.532(4) ? . 10_644
Cl1 Br1 3.529(3) ? . 5_665
Cl1 C3 3.490(5) ? . 3_664
Cl1 C5 3.565(5) ? . 7_555
Cl1 C5 3.596(6) ? . 10_644
C2 Cu1 3.532(4) ? . 12_565
C3 Cl1 3.490(5) ? . 3_665
C5 Cl1 3.565(5) ? . 7_455
C5 Cl1 3.596(5) ? . 12_565
Br1 H3 3.355 ? . 7_455
Br1 H5 3.167 ? . 3_564
Br1 H6 3.135 ? . 7_455
Cu1 H1 3.265 ? . 10_644
Cu1 H2 2.930 ? . 10_644
Cu2 H2 3.410 ? . 7_455
Cl1 H3 2.775 ? . 3_664
Cl1 H4 3.582 ? . 3_664
Cl1 H5 3.569 ? . 3_664
Cl1 H5 3.542 ? . 7_555
Cl1 H6 3.475 ? . 7_555
Cl1 H6 3.101 ? . 10_644
Cl1 H7 2.831 ? . 7_555
Cl1 H7 2.829 ? . 10_644
S2 H3 3.350 ? . 10_644
C2 H1 3.368 ? . 11_665
C2 H4 3.396 ? . 11_665
C3 H1 3.588 ? . 11_665
C3 H4 2.874 ? . 11_665
C4 H5 3.184 ? . 5_666
C4 H6 3.481 ? . 5_666
C6 H7 3.528 ? . 4_554
C6 H7 3.528 ? . 7_555
C6 H7 3.528 ? . 10_644
C6 H7 3.528 ? . 13_655
H1 Cu1 3.265 ? . 12_565
H1 C2 3.368 ? . 11_665
H1 C3 3.588 ? . 11_665
H1 H1 2.550 ? . 11_665
H1 H4 2.953 ? . 11_665
H2 Cu1 2.930 ? . 12_565
H2 Cu2 3.410 ? . 7_555
H3 Br1 3.355 ? . 7_555
H3 Cl1 2.775 ? . 3_665
H3 S2 3.350 ? . 12_565
H3 H4 2.819 ? . 11_665
H4 Cl1 3.582 ? . 3_665
H4 C2 3.396 ? . 11_665
H4 C3 2.874 ? . 11_665
H4 H1 2.953 ? . 11_665
H4 H3 2.819 ? . 11_665
H4 H4 2.273 ? . 11_665
H5 Br1 3.167 ? . 3_565
H5 Cl1 3.569 ? . 3_665
H5 Cl1 3.542 ? . 7_455
H5 C4 3.184 ? . 5_666
H5 H5 2.793 ? . 5_666
H5 H6 2.679 ? . 5_666
H6 Br1 3.135 ? . 7_555
H6 Cl1 3.475 ? . 7_455
H6 Cl1 3.101 ? . 12_565
H6 C4 3.481 ? . 5_666
H6 H5 2.679 ? . 5_666
H6 H6 3.429 ? . 5_666
H7 Cl1 2.831 ? . 7_455
H7 Cl1 2.829 ? . 12_565
H7 C6 3.528 ? . 2_545

loop_
_geom_torsion_atom_site_label_1
_geom_torsion_atom_site_label_2
_geom_torsion_atom_site_label_3
_geom_torsion_atom_site_label_4
_geom_torsion
_geom_torsion_publ_flag
_geom_torsion_site_symmetry_1
_geom_torsion_site_symmetry_2
_geom_torsion_site_symmetry_3
_geom_torsion_site_symmetry_4
Cu(2) Br(1) Cu(2) Br(1) -131.91(2) ? . . 4_454 4_454
Cu(2) Br(1) Cu(2) S(2) 104.86(3) ? . . 4_454 4_454
Cu(2) Br(1) Cu(2) Br(1) -121.03(2) ? 4_454 . . 2_555
Cu(2) Br(1) Cu(2) S(2) -2.54(4) ? 4_454 . . .
Cu(2) Br(1) Cu(2) S(1) 113.26(3) ? 4_454 . . 6_465
S(1) Cu(1) S(2) Cu(2) 101.65(4) ? . . . .
S(1) Cu(1) S(2) C(1) 0.19(12) ? . . . .
S(2) Cu(1) S(1) C(1) -0.19(12) ? . . . .
S(2) Cu(1) S(1) Cu(2) 108.15(4) ? . . . 16_655
S(1) Cu(1) S(2) Cu(2) 78.35(4) ? . . 5_665 5_665
S(1) Cu(1) S(2) C(1) 179.81(12) ? . . 5_665 5_665
S(2) Cu(1) S(1) C(1) 179.81(12) ? 5_665 . . .
S(2) Cu(1) S(1) Cu(2) -71.85(4) ? 5_665 . . 16_655
S(1) Cu(1) S(2) Cu(2) -78.35(4) ? 5_665 . . .
S(1) Cu(1) S(2) C(1) -179.81(12) ? 5_665 . . .
S(2) Cu(1) S(1) C(1) -179.81(12) ? . . 5_665 5_665
S(1) Cu(1) S(2) Cu(2) -101.65(4) ? 5_665 . 5_665 5_665
S(1) Cu(1) S(2) C(1) -0.19(12) ? 5_665 . 5_665 5_665
S(2) Cu(1) S(1) C(1) 0.19(12) ? 5_665 . 5_665 5_665
Br(1) Cu(2) S(1) C(1) 4.86(14) ? . . 6_465 6_465
Br(1) Cu(2) S(2) Cu(1) 45.21(4) ? . . . .
Br(1) Cu(2) S(2) C(1) 133.17(14) ? . . . .
Br(1) Cu(2) S(1) C(1) -121.34(14) ? 2_555 . 6_465 6_465
Br(1) Cu(2) S(2) Cu(1) 167.92(3) ? 2_555 . . .
Br(1) Cu(2) S(2) C(1) -104.12(14) ? 2_555 . . .
S(1) Cu(2) S(2) Cu(1) -75.27(4) ? 6_465 . . .
S(1) Cu(2) S(2) C(1) 12.69(14) ? 6_465 . . .
S(2) Cu(2) S(1) C(1) 126.55(14) ? . . 6_465 6_465
Cu(1) S(1) C(1) S(2) 0.26(18) ? . . . .
Cu(1) S(1) C(1) N(1) -177.8(3) ? . . . .
Cu(2) S(1) C(1) S(2) -114.88(18) ? 16_655 . . .
Cu(2) S(1) C(1) N(1) 67.1(3) ? 16_655 . . .
Cu(1) S(2) C(1) S(1) -0.26(18) ? . . . .
Cu(1) S(2) C(1) N(1) 177.8(3) ? . . . .
Cu(2) S(2) C(1) S(1) -107.09(18) ? . . . .
Cu(2) S(2) C(1) N(1) 70.9(3) ? . . . .
C(1) N(1) C(2) C(3) 173.7(3) ? . . . .
C(2) N(1) C(1) S(1) 2.3(5) ? . . . .
C(2) N(1) C(1) S(2) -175.5(2) ? . . . .
C(1) N(1) C(5) C(4) 161.9(3) ? . . . .
C(5) N(1) C(1) S(1) -177.3(3) ? . . . .
C(5) N(1) C(1) S(2) 4.9(5) ? . . . .
C(2) N(1) C(5) C(4) -17.8(4) ? . . . .
C(5) N(1) C(2) C(3) -6.6(4) ? . . . .
N(1) C(2) C(3) C(4) 28.3(4) ? . . . .
C(2) C(3) C(4) C(5) -39.7(4) ? . . . .
C(3) C(4) C(5) N(1) 34.9(4) ? . . . .
